data_4313859
loop_
_publ_author_name
'Craig A. Grapperhaus'
'Ming Li'
'Apurba K. Patra'
'Selma Poturovic'
'Pawel M. Kozlowski'
'Marek Z. Zgierski'
'Mark S. Mashuta'

_publ_section_title
;
 Synthesis and Characterization of N2S3X-Fe Models of Iron-Containing
 Nitrile Hydratase
;
_journal_name_full 'Inorganic Chemistry'
_journal_page_first 4382
_journal_page_last 4388
_journal_paper_doi 10.1021/ic026239t
_journal_volume 42
_journal_year 2003
_chemical_formula_moiety 'C14 H28 N2 S3 Zn, C H2 Cl2, H2 O'
_chemical_formula_sum 'C15 H32 Cl2 N2 O S3 Zn'
_chemical_formula_weight 488.88
_chemical_name_common '[(bmmp-TASN)Zn]'
_chemical_name_systematic
; 
 [(bmmp-TASN)Zn] 
;
_space_group_IT_number 14
_symmetry_cell_setting monoclinic
_symmetry_space_group_name_Hall '-P 2yn'
_symmetry_space_group_name_H-M 'P 1 21/n 1'
_atom_sites_solution_hydrogens geom
_atom_sites_solution_primary direct
_atom_sites_solution_secondary difmap
_audit_creation_method SHELXL-97
_audit_update_record
;
  April_17_2002 text and data added by Mark S. Mashuta
  Dec_4_2002 text and data added by Mark S. Mashuta
;
_cell_angle_alpha 90.00
_cell_angle_beta 91.2830(10)
_cell_angle_gamma 90.00
_cell_formula_units_Z 4
_cell_length_a 9.5759(6)
_cell_length_b 20.9790(13)
_cell_length_c 10.7113(7)
_cell_measurement_reflns_used 9119
_cell_measurement_temperature 293(2)
_cell_measurement_theta_max 28.25
_cell_measurement_theta_min 2.34
_cell_volume 2151.3(2)
_computing_cell_refinement 'SAINT 6.2 (Bruker, 1994)'
_computing_data_collection 'SMART 5.624 (Bruker, 1994)'
_computing_data_reduction 'SAINT 6.2 (Bruker, 1994)'
_computing_molecular_graphics 'SHELXTL 6.12 (Bruker, 2001)'
_computing_publication_material 'SHELXTL 6.12 (Bruker, 2001)'
_computing_structure_refinement 'SHELXL-97 (Sheldrick, 1997)'
_computing_structure_solution 'SHELXS-97 (Sheldrick, 1990)'
_diffrn_ambient_temperature 100(2)
_diffrn_measured_fraction_theta_full 0.934
_diffrn_measured_fraction_theta_max 0.934
_diffrn_measurement_device_type 'SMART APEX CCD'
_diffrn_measurement_method '\w scans'
_diffrn_radiation_monochromator graphite
_diffrn_radiation_source 'normal-focus sealed tube'
_diffrn_radiation_type MoK\a
_diffrn_radiation_wavelength 0.71073
_diffrn_reflns_av_R_equivalents 0.0302
_diffrn_reflns_av_sigmaI/netI 0.0310
_diffrn_reflns_limit_h_max 12
_diffrn_reflns_limit_h_min -12
_diffrn_reflns_limit_k_max 27
_diffrn_reflns_limit_k_min -27
_diffrn_reflns_limit_l_max 14
_diffrn_reflns_limit_l_min -14
_diffrn_reflns_number 18696
_diffrn_reflns_theta_full 28.30
_diffrn_reflns_theta_max 28.30
_diffrn_reflns_theta_min 1.94
_diffrn_standards_decay_% 0
_diffrn_standards_interval_count 0
_diffrn_standards_interval_time 0
_diffrn_standards_number 0
_exptl_absorpt_coefficient_mu 1.688
_exptl_absorpt_correction_T_max 0.99
_exptl_absorpt_correction_T_min 0.85
_exptl_absorpt_correction_type multi-scan
_exptl_absorpt_process_details
;
Sheldrick, G. M.; SADABS (1996).
;
_exptl_crystal_colour colorless
_exptl_crystal_density_diffrn 1.509
_exptl_crystal_density_meas ?
_exptl_crystal_density_method 'not measured'
_exptl_crystal_description block
_exptl_crystal_F_000 1024
_exptl_crystal_size_max 0.347
_exptl_crystal_size_mid 0.11
_exptl_crystal_size_min 0.075
_refine_diff_density_max 0.458
_refine_diff_density_min -0.251
_refine_diff_density_rms 0.071
_refine_ls_goodness_of_fit_ref 1.04
_refine_ls_hydrogen_treatment mixed
_refine_ls_matrix_type full
_refine_ls_number_parameters 259
_refine_ls_number_reflns 4996
_refine_ls_number_restraints 0
_refine_ls_restrained_S_all 1.04
_refine_ls_R_factor_all 0.036
_refine_ls_R_factor_gt 0.026
_refine_ls_shift/su_max 0.002
_refine_ls_shift/su_mean 0.000
_refine_ls_structure_factor_coef Fsqd
_refine_ls_weighting_details 'calc w=1/[\s^2^(Fo^2^)+(0.0329P)^2^+0.2100P] where P=(Fo^2^+2Fc^2^)/3'
_refine_ls_weighting_scheme calc
_refine_ls_wR_factor_gt 0.061
_refine_ls_wR_factor_ref 0.062
_reflns_number_gt 4153
_reflns_number_total 4996
_reflns_threshold_expression >2sigma(I)
_cod_data_source_file ic026239tsi20021205_023616_2.cif
_cod_data_source_block 5
_cod_depositor_comments
;
The following automatic conversions were performed:

'_symmetry_cell_setting' value 'Monoclinic' changed to 'monoclinic'
according to the built-in table from CIF Core dictionary named
'cif_core.dic' version 2.4.1 from 2010-06-29.

Automatic conversion script
Id: cif_fix_values 1646 2011-03-28 12:23:43Z adriana 

The following automatic conversions were performed:

'_exptl_crystal_density_meas' value 'not measured' was changed to '?'
- the value is perceived as not measured.

Automatic conversion script
Id: cif_fix_values 3008 2015-01-20 13:52:24Z robertas 
;
_cod_original_sg_symbol_Hall '-P 2yn '
_cod_database_code 4313859

loop_
_symmetry_equiv_pos_as_xyz
'x, y, z'
'-x+1/2, y+1/2, -z+1/2'
'-x, -y, -z'
'x-1/2, -y-1/2, z-1/2'

loop_
_atom_site_label
_atom_site_type_symbol
_atom_site_fract_x
_atom_site_fract_y
_atom_site_fract_z
_atom_site_U_iso_or_equiv
_atom_site_adp_type
_atom_site_occupancy
_atom_site_symmetry_multiplicity
_atom_site_calc_flag
_atom_site_refinement_flags
_atom_site_disorder_assembly
_atom_site_disorder_group
Zn1 Zn 0.793414(19) 0.288920(9) 0.603885(17) 0.01253(6) Uani 1 1 d . . .
S1 S 1.03878(4) 0.31749(2) 0.57491(4) 0.01717(10) Uani 1 1 d . . .
S2 S 0.59963(4) 0.34814(2) 0.55659(4) 0.01592(10) Uani 1 1 d . . .
S3 S 0.77714(5) 0.19879(2) 0.47115(4) 0.01673(10) Uani 1 1 d . . .
N1 N 0.82413(14) 0.35832(7) 0.77581(13) 0.0136(3) Uani 1 1 d . . .
N2 N 0.85925(14) 0.22328(6) 0.74739(12) 0.0121(3) Uani 1 1 d . . .
C1 C 0.85887(17) 0.31844(8) 0.88635(15) 0.0153(3) Uani 1 1 d . . .
H1A H 0.8150 0.3362 0.9593 0.012(4) Uiso 1 1 calc R . .
H1B H 0.9591 0.3187 0.9013 0.009(4) Uiso 1 1 calc R . .
C2 C 0.80916(17) 0.25007(8) 0.86691(15) 0.0137(3) Uani 1 1 d . . .
H2A H 0.8432 0.2239 0.9357 0.015(5) Uiso 1 1 calc R . .
H2B H 0.7079 0.2490 0.8667 0.016(5) Uiso 1 1 calc R . .
C3 C 1.01467(17) 0.21640(8) 0.75151(16) 0.0153(4) Uani 1 1 d . . .
H3A H 1.0372 0.1718 0.7644 0.015(5) Uiso 1 1 calc R . .
H3B H 1.0512 0.2398 0.8232 0.011(4) Uiso 1 1 calc R . .
C4 C 1.08971(17) 0.23963(8) 0.63528(16) 0.0178(4) Uani 1 1 d . . .
H4A H 1.0745 0.2085 0.5694 0.022(5) Uiso 1 1 calc R . .
H4B H 1.1892 0.2405 0.6544 0.008(4) Uiso 1 1 calc R . .
C5 C 1.07105(17) 0.37174(8) 0.70553(17) 0.0190(4) Uani 1 1 d . . .
H5A H 1.1138 0.3482 0.7744 0.021(5) Uiso 1 1 calc R . .
H5B H 1.1364 0.4044 0.6804 0.021(5) Uiso 1 1 calc R . .
C6 C 0.93755(17) 0.40358(8) 0.75003(17) 0.0174(4) Uani 1 1 d . . .
H6A H 0.9591 0.4276 0.8254 0.016(5) Uiso 1 1 calc R . .
H6B H 0.9051 0.4335 0.6868 0.009(4) Uiso 1 1 calc R . .
C7 C 0.68795(17) 0.39045(8) 0.79156(15) 0.0147(3) Uani 1 1 d . . .
H7A H 0.7033 0.4273 0.8447 0.016(5) Uiso 1 1 calc R . .
H7B H 0.6275 0.3615 0.8360 0.012(4) Uiso 1 1 calc R . .
C8 C 0.60872(17) 0.41278(8) 0.67266(15) 0.0143(3) Uani 1 1 d . . .
C9 C 0.78412(17) 0.16256(8) 0.72231(15) 0.0148(3) Uani 1 1 d . . .
H9A H 0.6867 0.1690 0.7418 0.018(5) Uiso 1 1 calc R . .
H9B H 0.8209 0.1308 0.7800 0.009(4) Uiso 1 1 calc R . .
C10 C 0.79010(17) 0.13461(8) 0.58925(15) 0.0163(4) Uani 1 1 d . . .
C11 C 0.45904(17) 0.42787(8) 0.71160(16) 0.0179(4) Uani 1 1 d . . .
H11A H 0.4603 0.4633 0.7684 0.017(5) Uiso 1 1 calc R . .
H11B H 0.4199 0.3913 0.7518 0.013(5) Uiso 1 1 calc R . .
H11C H 0.4033 0.4385 0.6390 0.020(5) Uiso 1 1 calc R . .
C12 C 0.66820(18) 0.47301(8) 0.61289(17) 0.0189(4) Uani 1 1 d . . .
H12A H 0.6005 0.4905 0.5550 0.029(6) Uiso 1 1 calc R . .
H12B H 0.7517 0.4624 0.5694 0.019(5) Uiso 1 1 calc R . .
H12C H 0.6897 0.5038 0.6768 0.025(5) Uiso 1 1 calc R . .
C13 C 0.92010(19) 0.09314(8) 0.56920(17) 0.0212(4) Uani 1 1 d . . .
H13A H 1.0024 0.1192 0.5761 0.029(6) Uiso 1 1 calc R . .
H13B H 0.9146 0.0742 0.4876 0.028(5) Uiso 1 1 calc R . .
H13C H 0.9244 0.0602 0.6313 0.027(5) Uiso 1 1 calc R . .
C14 C 0.66190(19) 0.09115(8) 0.57340(17) 0.0212(4) Uani 1 1 d . . .
H14A H 0.6641 0.0590 0.6373 0.027(5) Uiso 1 1 calc R . .
H14B H 0.6631 0.0712 0.4928 0.025(5) Uiso 1 1 calc R . .
H14C H 0.5784 0.1161 0.5802 0.032(6) Uiso 1 1 calc R . .
Cl1 Cl 0.78568(5) 0.44165(3) 0.16368(5) 0.03704(14) Uani 1 1 d . . .
Cl2 Cl 0.97149(5) 0.44704(2) 0.38236(4) 0.02723(11) Uani 1 1 d . . .
C15 C 0.8468(2) 0.40072(9) 0.29857(18) 0.0273(4) Uani 1 1 d . . .
H15A H 0.8887 0.3606 0.2743 0.023(5) Uiso 1 1 calc R . .
H15B H 0.7688 0.3913 0.3518 0.035(6) Uiso 1 1 calc R . .
O1 O 0.94595(15) 0.25836(7) 0.23380(16) 0.0297(3) Uani 1 1 d . . .
H1 H 0.980(2) 0.2326(11) 0.186(2) 0.035(7) Uiso 1 1 d . . .
H2 H 0.918(3) 0.2376(13) 0.293(3) 0.055(9) Uiso 1 1 d . . .

loop_
_atom_site_aniso_label
_atom_site_aniso_U_11
_atom_site_aniso_U_22
_atom_site_aniso_U_33
_atom_site_aniso_U_23
_atom_site_aniso_U_13
_atom_site_aniso_U_12
Zn1 0.01189(10) 0.01449(11) 0.01121(10) 0.00123(7) -0.00010(7) 0.00060(7)
S1 0.0134(2) 0.0210(2) 0.0172(2) 0.00454(17) 0.00287(16) 0.00013(17)
S2 0.0133(2) 0.0195(2) 0.0148(2) -0.00267(17) -0.00289(16) 0.00185(16)
S3 0.0211(2) 0.0165(2) 0.0125(2) -0.00012(16) -0.00202(17) 0.00193(17)
N1 0.0112(7) 0.0153(7) 0.0142(7) 0.0025(6) 0.0000(5) 0.0002(5)
N2 0.0108(7) 0.0153(7) 0.0102(7) -0.0002(5) 0.0007(5) 0.0003(5)
C1 0.0149(8) 0.0192(9) 0.0117(8) -0.0001(7) -0.0011(7) 0.0008(7)
C2 0.0138(8) 0.0174(9) 0.0100(8) 0.0000(6) 0.0005(6) 0.0009(6)
C3 0.0114(8) 0.0191(9) 0.0151(8) 0.0024(7) -0.0017(7) 0.0023(7)
C4 0.0125(8) 0.0205(9) 0.0206(9) 0.0031(7) 0.0025(7) 0.0022(7)
C5 0.0142(8) 0.0219(9) 0.0210(9) 0.0019(8) -0.0024(7) -0.0041(7)
C6 0.0151(9) 0.0163(9) 0.0207(9) 0.0016(7) -0.0019(7) -0.0032(7)
C7 0.0128(8) 0.0180(9) 0.0133(9) -0.0010(7) 0.0010(7) -0.0003(7)
C8 0.0138(8) 0.0147(8) 0.0142(8) -0.0015(7) -0.0003(6) 0.0009(6)
C9 0.0138(8) 0.0162(9) 0.0143(8) 0.0019(7) 0.0012(6) -0.0006(7)
C10 0.0195(9) 0.0145(9) 0.0147(9) 0.0017(7) -0.0014(7) 0.0010(7)
C11 0.0144(9) 0.0184(9) 0.0207(9) 0.0016(7) 0.0013(7) 0.0032(7)
C12 0.0172(9) 0.0187(9) 0.0207(9) 0.0050(7) -0.0013(7) 0.0015(7)
C13 0.0249(10) 0.0194(9) 0.0193(10) 0.0022(8) 0.0030(7) 0.0051(8)
C14 0.0248(10) 0.0180(9) 0.0205(10) -0.0010(7) -0.0044(7) -0.0022(8)
Cl1 0.0284(3) 0.0475(3) 0.0349(3) -0.0083(2) -0.0070(2) 0.0111(2)
Cl2 0.0318(3) 0.0261(3) 0.0237(2) 0.00254(19) -0.0005(2) -0.00852(19)
C15 0.0314(11) 0.0225(10) 0.0283(11) -0.0045(8) 0.0062(9) -0.0083(8)
O1 0.0287(8) 0.0238(8) 0.0372(9) -0.0005(7) 0.0113(7) 0.0030(6)

loop_
_atom_type_symbol
_atom_type_description
_atom_type_scat_dispersion_real
_atom_type_scat_dispersion_imag
_atom_type_scat_source
C C 0.0033 0.0016 'International Tables Vol C Tables 4.2.6.8 and 6.1.1.4'
H H 0.0000 0.0000 'International Tables Vol C Tables 4.2.6.8 and 6.1.1.4'
N N 0.0061 0.0033 'International Tables Vol C Tables 4.2.6.8 and 6.1.1.4'
S S 0.1246 0.1234 'International Tables Vol C Tables 4.2.6.8 and 6.1.1.4'
Zn Zn 0.2839 1.4301 'International Tables Vol C Tables 4.2.6.8 and 6.1.1.4'
Cl Cl 0.1484 0.1585 'International Tables Vol C Tables 4.2.6.8 and 6.1.1.4'
O O 0.0106 0.0060 'International Tables Vol C Tables 4.2.6.8 and 6.1.1.4'

loop_
_geom_angle_atom_site_label_1
_geom_angle_atom_site_label_2
_geom_angle_atom_site_label_3
_geom_angle
_geom_angle_site_symmetry_1
_geom_angle_site_symmetry_3
_geom_angle_publ_flag
N2 Zn1 S2 137.10(4) . . no
N2 Zn1 N1 78.91(5) . . yes
S2 Zn1 N1 85.63(3) . . yes
N2 Zn1 S3 86.11(4) . . yes
S2 Zn1 S3 105.027(17) . . yes
N1 Zn1 S3 164.98(4) . . no
N2 Zn1 S1 88.89(4) . . yes
S2 Zn1 S1 128.030(17) . . no
N1 Zn1 S1 81.08(3) . . yes
S3 Zn1 S1 99.762(17) . . no
C4 S1 C5 104.36(8) . . no
C4 S1 Zn1 89.17(6) . . no
C5 S1 Zn1 101.64(6) . . no
C8 S2 Zn1 103.02(5) . . no
C10 S3 Zn1 99.67(5) . . no
C6 N1 C7 112.50(13) . . no
C6 N1 C1 111.13(13) . . no
C7 N1 C1 110.39(12) . . no
C6 N1 Zn1 109.32(10) . . no
C7 N1 Zn1 105.96(9) . . no
C1 N1 Zn1 107.28(10) . . no
C9 N2 C2 108.40(12) . . no
C9 N2 C3 113.61(13) . . no
C2 N2 C3 110.56(12) . . no
C9 N2 Zn1 106.70(10) . . no
C2 N2 Zn1 106.18(10) . . no
C3 N2 Zn1 111.04(9) . . no
N1 C1 C2 111.00(13) . . no
N1 C1 H1A 109.4 . . no
C2 C1 H1A 109.4 . . no
N1 C1 H1B 109.4 . . no
C2 C1 H1B 109.4 . . no
H1A C1 H1B 108.0 . . no
N2 C2 C1 111.56(13) . . no
N2 C2 H2A 109.3 . . no
C1 C2 H2A 109.3 . . no
N2 C2 H2B 109.3 . . no
C1 C2 H2B 109.3 . . no
H2A C2 H2B 108.0 . . no
N2 C3 C4 115.49(13) . . no
N2 C3 H3A 108.4 . . no
C4 C3 H3A 108.4 . . no
N2 C3 H3B 108.4 . . no
C4 C3 H3B 108.4 . . no
H3A C3 H3B 107.5 . . no
C3 C4 S1 116.61(12) . . no
C3 C4 H4A 108.1 . . no
S1 C4 H4A 108.1 . . no
C3 C4 H4B 108.1 . . no
S1 C4 H4B 108.1 . . no
H4A C4 H4B 107.3 . . no
C6 C5 S1 112.54(12) . . no
C6 C5 H5A 109.1 . . no
S1 C5 H5A 109.1 . . no
C6 C5 H5B 109.1 . . no
S1 C5 H5B 109.1 . . no
H5A C5 H5B 107.8 . . no
N1 C6 C5 113.71(14) . . no
N1 C6 H6A 108.8 . . no
C5 C6 H6A 108.8 . . no
N1 C6 H6B 108.8 . . no
C5 C6 H6B 108.8 . . no
H6A C6 H6B 107.7 . . no
N1 C7 C8 117.56(13) . . no
N1 C7 H7A 107.9 . . no
C8 C7 H7A 107.9 . . no
N1 C7 H7B 107.9 . . no
C8 C7 H7B 107.9 . . no
H7A C7 H7B 107.2 . . no
C12 C8 C11 107.56(13) . . no
C12 C8 C7 114.55(14) . . no
C11 C8 C7 106.48(13) . . no
C12 C8 S2 109.74(11) . . no
C11 C8 S2 107.77(11) . . no
C7 C8 S2 110.44(11) . . no
N2 C9 C10 117.73(13) . . no
N2 C9 H9A 107.9 . . no
C10 C9 H9A 107.9 . . no
N2 C9 H9B 107.9 . . no
C10 C9 H9B 107.9 . . no
H9A C9 H9B 107.2 . . no
C14 C10 C13 107.24(14) . . no
C14 C10 C9 106.36(14) . . no
C13 C10 C9 113.00(14) . . no
C14 C10 S3 108.38(11) . . no
C13 C10 S3 111.00(12) . . no
C9 C10 S3 110.59(11) . . no
C8 C11 H11A 109.5 . . no
C8 C11 H11B 109.5 . . no
H11A C11 H11B 109.5 . . no
C8 C11 H11C 109.5 . . no
H11A C11 H11C 109.5 . . no
H11B C11 H11C 109.5 . . no
C8 C12 H12A 109.5 . . no
C8 C12 H12B 109.5 . . no
H12A C12 H12B 109.5 . . no
C8 C12 H12C 109.5 . . no
H12A C12 H12C 109.5 . . no
H12B C12 H12C 109.5 . . no
C10 C13 H13A 109.5 . . no
C10 C13 H13B 109.5 . . no
H13A C13 H13B 109.5 . . no
C10 C13 H13C 109.5 . . no
H13A C13 H13C 109.5 . . no
H13B C13 H13C 109.5 . . no
C10 C14 H14A 109.5 . . no
C10 C14 H14B 109.5 . . no
H14A C14 H14B 109.5 . . no
C10 C14 H14C 109.5 . . no
H14A C14 H14C 109.5 . . no
H14B C14 H14C 109.5 . . no
Cl1 C15 Cl2 110.79(10) . . no
Cl1 C15 H15A 109.5 . . no
Cl2 C15 H15A 109.5 . . no
Cl1 C15 H15B 109.5 . . no
Cl2 C15 H15B 109.5 . . no
H15A C15 H15B 108.1 . . no
H1 O1 H2 106(2) . . no

loop_
_geom_bond_atom_site_label_1
_geom_bond_atom_site_label_2
_geom_bond_distance
_geom_bond_site_symmetry_2
_geom_bond_publ_flag
Zn1 N2 2.1479(14) . yes
Zn1 S2 2.2808(5) . yes
Zn1 N1 2.3607(14) . yes
Zn1 S3 2.3688(5) . yes
Zn1 S1 2.4513(5) . yes
S1 C4 1.8194(17) . no
S1 C5 1.8245(18) . no
S2 C8 1.8405(17) . no
S3 C10 1.8497(17) . no
N1 C6 1.473(2) . no
N1 C7 1.481(2) . no
N1 C1 1.482(2) . no
N2 C9 1.484(2) . no
N2 C2 1.487(2) . no
N2 C3 1.495(2) . no
C1 C2 1.524(2) . no
C1 H1A 0.9700 . no
C1 H1B 0.9700 . no
C2 H2A 0.9700 . no
C2 H2B 0.9700 . no
C3 C4 1.531(2) . no
C3 H3A 0.9700 . no
C3 H3B 0.9700 . no
C4 H4A 0.9700 . no
C4 H4B 0.9700 . no
C5 C6 1.528(2) . no
C5 H5A 0.9700 . no
C5 H5B 0.9700 . no
C6 H6A 0.9700 . no
C6 H6B 0.9700 . no
C7 C8 1.541(2) . no
C7 H7A 0.9700 . no
C7 H7B 0.9700 . no
C8 C12 1.532(2) . no
C8 C11 1.535(2) . no
C9 C10 1.543(2) . no
C9 H9A 0.9700 . no
C9 H9B 0.9700 . no
C10 C14 1.535(2) . no
C10 C13 1.538(2) . no
C11 H11A 0.9600 . no
C11 H11B 0.9600 . no
C11 H11C 0.9600 . no
C12 H12A 0.9600 . no
C12 H12B 0.9600 . no
C12 H12C 0.9600 . no
C13 H13A 0.9600 . no
C13 H13B 0.9600 . no
C13 H13C 0.9600 . no
C14 H14A 0.9600 . no
C14 H14B 0.9600 . no
C14 H14C 0.9600 . no
Cl1 C15 1.769(2) . no
Cl2 C15 1.7685(19) . no
C15 H15A 0.9700 . no
C15 H15B 0.9700 . no
O1 H1 0.81(2) . no
O1 H2 0.82(3) . no
